data_7130892
loop_
_publ_author_name
'Karagiannis, Ageliki'
'Tyryshkin, Alexei M.'
'Lalancette, Roger A.'
'Spasyuk, Denis M.'
'Washington, Asmaa'
'Prokopchuk, Demyan E.'

_publ_section_title
;
 A Redox-active Manganate(0) Dicarbene Metalloradical
;
_journal_name_full 'Chemical Communications'
_journal_paper_doi 10.1039/D2CC04677F
_journal_year 2022
_chemical_formula_moiety 'C29 H32 B Mn N4 O3'
_chemical_formula_sum 'C29 H32 B Mn N4 O3'
_chemical_formula_weight 550.33
_space_group_crystal_system monoclinic
_space_group_IT_number 14
_space_group_name_Hall '-P 2yn'
_space_group_name_H-M_alt 'P 1 21/n 1'
_atom_sites_solution_hydrogens geom
_atom_sites_solution_primary direct
_atom_sites_solution_secondary difmap
_audit_creation_method SHELXL-2014/7
_audit_update_record
;
2022-09-08 deposited with the CCDC.	2022-10-24 downloaded from the CCDC.
;
_cell_angle_alpha 90
_cell_angle_beta 94.9436(18)
_cell_angle_gamma 90
_cell_formula_units_Z 4
_cell_length_a 8.69641(18)
_cell_length_b 24.7008(4)
_cell_length_c 12.9887(3)
_cell_measurement_reflns_used 12100
_cell_measurement_temperature 100(2)
_cell_measurement_theta_max 76.447
_cell_measurement_theta_min 3.558
_cell_volume 2779.70(10)
_computing_cell_refinement 'APEX 2'
_computing_data_collection 'APEX 2 (Bruker, 2006)'
_computing_data_reduction 'SAINT (Bruker, 2005)'
_computing_molecular_graphics SHELXTL
_computing_publication_material SHELXTL
_computing_structure_refinement 'SHELXL-2018/3 (Sheldrick, 2018)'
_computing_structure_solution 'SHELXL-2018/3 (Sheldrick, 2018)'
_diffrn_ambient_temperature 100(2)
_diffrn_detector 'Hybrid Pixel Array Detector'
_diffrn_detector_area_resol_mean 10.0000
_diffrn_detector_type HyPix
_diffrn_measured_fraction_theta_full 0.999
_diffrn_measured_fraction_theta_max 0.963
_diffrn_measurement_device 'four-circle diffractometer'
_diffrn_measurement_device_type 'XtaLAB Synergy, Dualflex, HyPix'
_diffrn_orient_matrix_type 'CrysAlisPro convention (1999,Acta A55,543-557)'
_diffrn_orient_matrix_UB_11 -0.1291639000
_diffrn_orient_matrix_UB_12 -0.0060900000
_diffrn_orient_matrix_UB_13 -0.0881619000
_diffrn_orient_matrix_UB_21 -0.1009296000
_diffrn_orient_matrix_UB_22 -0.0295294000
_diffrn_orient_matrix_UB_23 0.0740233000
_diffrn_orient_matrix_UB_31 -0.0689355000
_diffrn_orient_matrix_UB_32 0.0545938000
_diffrn_orient_matrix_UB_33 0.0303312000
_diffrn_radiation_monochromator mirror
_diffrn_radiation_probe x-ray
_diffrn_radiation_type 'Cu K\a'
_diffrn_radiation_wavelength 1.54184
_diffrn_reflns_av_R_equivalents 0.0838
_diffrn_reflns_av_unetI/netI 0.0562
_diffrn_reflns_Laue_measured_fraction_full 0.999
_diffrn_reflns_Laue_measured_fraction_max 0.963
_diffrn_reflns_limit_h_max 10
_diffrn_reflns_limit_h_min -10
_diffrn_reflns_limit_k_max 31
_diffrn_reflns_limit_k_min -22
_diffrn_reflns_limit_l_max 15
_diffrn_reflns_limit_l_min -16
_diffrn_reflns_number 31855
_diffrn_reflns_point_group_measured_fraction_full 0.999
_diffrn_reflns_point_group_measured_fraction_max 0.963
_diffrn_reflns_theta_full 67.679
_diffrn_reflns_theta_max 76.575
_diffrn_reflns_theta_min 3.579
_diffrn_source 'micro-focus sealed X-ray tube'
_diffrn_source_type 'PhotonJet (Cu) X-ray Source'
_exptl_absorpt_coefficient_mu 4.15
_exptl_absorpt_correction_T_max 1.000
_exptl_absorpt_correction_T_min 0.619
_exptl_absorpt_correction_type multi-scan
_exptl_absorpt_process_details
;
CrysAlisPro 1.171.41.116a (Rigaku Oxford Diffraction, 2021)
Empirical absorption correction using spherical harmonics,
implemented in SCALE3 ABSPACK scaling algorithm.
;
_exptl_crystal_colour red
_exptl_crystal_density_diffrn 1.315
_exptl_crystal_description block
_exptl_crystal_F_000 1152
_exptl_crystal_size_max 0.16
_exptl_crystal_size_mid 0.08
_exptl_crystal_size_min 0.06
_refine_diff_density_max 0.321
_refine_diff_density_min -0.410
_refine_diff_density_rms 0.057
_refine_ls_extinction_method none
_refine_ls_goodness_of_fit_ref 1.040
_refine_ls_hydrogen_treatment constr
_refine_ls_matrix_type full
_refine_ls_number_parameters 349
_refine_ls_number_reflns 5624
_refine_ls_number_restraints 0
_refine_ls_restrained_S_all 1.040
_refine_ls_R_factor_all 0.0581
_refine_ls_R_factor_gt 0.0428
_refine_ls_shift/su_max 0.000
_refine_ls_shift/su_mean 0.000
_refine_ls_structure_factor_coef Fsqd
_refine_ls_weighting_details 'w=1/[\s^2^(Fo^2^)+(0.0433P)^2^+1.2082P] where P=(Fo^2^+2Fc^2^)/3'
_refine_ls_weighting_scheme calc
_refine_ls_wR_factor_gt 0.1002
_refine_ls_wR_factor_ref 0.1080
_reflns_Friedel_coverage 0.000
_reflns_number_gt 4502
_reflns_number_total 5624
_reflns_threshold_expression 'I > 2\s(I)'
_cod_data_source_file d2cc04677f3.cif
_cod_data_source_block 210907RAL_AK_360_100K
_cod_original_cell_volume 2779.70(9)
_cod_original_sg_symbol_H-M 'P 21/n'
_cod_database_code 7130892
_shelx_shelxl_version_number 2014/7
_shelx_space_group_comment
;
The symmetry employed for this shelxl refinement is uniquely defined
by the following loop, which should always be used as a source of
symmetry information in preference to the above space-group names.
They are only intended as comments.
;
_oxdiff_exptl_absorpt_empirical_full_min 0.645
_oxdiff_exptl_absorpt_empirical_full_max 1.743
_oxdiff_exptl_absorpt_empirical_details
;
Empirical correction (ABSPACK) includes:
- Absorption correction using spherical harmonics
- Frame scaling
;

loop_
_space_group_symop_operation_xyz
'x, y, z'
'-x+1/2, y+1/2, -z+1/2'
'-x, -y, -z'
'x-1/2, -y-1/2, z-1/2'

loop_
_atom_site_label
_atom_site_type_symbol
_atom_site_fract_x
_atom_site_fract_y
_atom_site_fract_z
_atom_site_U_iso_or_equiv
_atom_site_adp_type
_atom_site_occupancy
_atom_site_site_symmetry_order
_atom_site_calc_flag
_atom_site_refinement_flags_posn
_atom_site_refinement_flags_adp
_atom_site_refinement_flags_occupancy
_atom_site_disorder_assembly
_atom_site_disorder_group
Mn1 Mn 0.55768(4) 0.17121(2) 0.70072(3) 0.02031(11) Uani 1 1 d . . . . .
C2 C 0.3269(3) 0.16671(9) 0.50015(17) 0.0227(5) Uani 1 1 d . . . . .
H2 H 0.3666 0.1963 0.4670 0.027 Uiso 1 1 calc R U . . .
C7 C 0.6134(3) 0.09014(9) 0.39076(17) 0.0214(4) Uani 1 1 d . . . . .
C1 C 0.4278(3) 0.12442(8) 0.53444(16) 0.0199(4) Uani 1 1 d . . . . .
C6 C 0.3599(3) 0.08072(9) 0.58397(17) 0.0229(5) Uani 1 1 d . . . . .
H6 H 0.4218 0.0519 0.6077 0.027 Uiso 1 1 calc R U . . .
C4 C 0.1095(3) 0.12198(9) 0.56357(18) 0.0256(5) Uani 1 1 d . . . . .
H4 H 0.0048 0.1212 0.5735 0.031 Uiso 1 1 calc R U . . .
C3 C 0.1709(3) 0.16566(9) 0.51405(18) 0.0259(5) Uani 1 1 d . . . . .
H3 H 0.1075 0.1941 0.4903 0.031 Uiso 1 1 calc R U . . .
C8 C 0.4871(3) 0.06354(9) 0.33945(17) 0.0245(5) Uani 1 1 d . . . . .
H8 H 0.3928 0.0642 0.3682 0.029 Uiso 1 1 calc R U . . .
C5 C 0.2042(3) 0.07942(9) 0.59832(17) 0.0238(5) Uani 1 1 d . . . . .
H5 H 0.1630 0.0500 0.6312 0.029 Uiso 1 1 calc R U . . .
C12 C 0.7525(3) 0.08771(9) 0.34376(17) 0.0250(5) Uani 1 1 d . . . . .
H12 H 0.8400 0.1040 0.3764 0.030 Uiso 1 1 calc R U . . .
C10 C 0.6362(3) 0.03557(9) 0.20114(18) 0.0299(5) Uani 1 1 d . . . . .
H10 H 0.6433 0.0178 0.1386 0.036 Uiso 1 1 calc R U . . .
C9 C 0.4982(3) 0.03619(9) 0.24673(18) 0.0280(5) Uani 1 1 d . . . . .
H9 H 0.4125 0.0183 0.2153 0.034 Uiso 1 1 calc R U . . .
C11 C 0.7634(3) 0.06159(10) 0.24941(18) 0.0287(5) Uani 1 1 d . . . . .
H11 H 0.8564 0.0617 0.2190 0.034 Uiso 1 1 calc R U . . .
B1 B 0.6017(3) 0.12000(10) 0.50060(19) 0.0208(5) Uani 1 1 d . . . . .
N5 N 0.7001(2) 0.08866(7) 0.58846(13) 0.0193(4) Uani 1 1 d . . . . .
C14 C 0.7848(2) 0.04175(9) 0.58375(17) 0.0211(4) Uani 1 1 d . . . . .
H14 H 0.7920 0.0201 0.5257 0.025 Uiso 1 1 calc R U . . .
N2 N 0.8136(2) 0.07519(7) 0.74175(14) 0.0209(4) Uani 1 1 d . . . . .
C20 C 0.7136(3) 0.10903(9) 0.68568(17) 0.0206(4) Uani 1 1 d . . . . .
C15 C 0.8553(3) 0.03296(9) 0.67865(17) 0.0234(5) Uani 1 1 d . . . . .
H15 H 0.9199 0.0041 0.6984 0.028 Uiso 1 1 calc R U . . .
N6 N 0.6709(2) 0.17890(7) 0.50103(14) 0.0202(4) Uani 1 1 d . . . . .
C17 C 0.7312(3) 0.20797(9) 0.42303(17) 0.0236(5) Uani 1 1 d . . . . .
H17 H 0.7389 0.1963 0.3556 0.028 Uiso 1 1 calc R U . . .
C18 C 0.7765(3) 0.25608(9) 0.46216(17) 0.0250(5) Uani 1 1 d . . . . .
H18 H 0.8226 0.2837 0.4271 0.030 Uiso 1 1 calc R U . . .
N4 N 0.7422(2) 0.25729(7) 0.56493(14) 0.0220(4) Uani 1 1 d . . . . .
C19 C 0.6748(2) 0.20930(9) 0.58858(17) 0.0203(4) Uani 1 1 d . . . . .
O1 O 0.6753(2) 0.22191(7) 0.89443(12) 0.0299(4) Uani 1 1 d . . . . .
O2 O 0.3156(2) 0.25661(7) 0.68944(14) 0.0350(4) Uani 1 1 d . . . . .
O3 O 0.3762(2) 0.10387(7) 0.83577(13) 0.0327(4) Uani 1 1 d . . . . .
C21 C 0.4454(3) 0.12874(10) 0.78074(17) 0.0245(5) Uani 1 1 d . . . . .
C23 C 0.4079(3) 0.22325(10) 0.69054(18) 0.0268(5) Uani 1 1 d . . . . .
C22 C 0.6348(3) 0.20216(9) 0.81558(18) 0.0249(5) Uani 1 1 d . . . . .
C26 C 0.9161(3) 0.28145(10) 0.71729(19) 0.0305(5) Uani 1 1 d . . . . .
H26A H 0.8731 0.2535 0.7573 0.046 Uiso 1 1 calc R U . . .
H26B H 0.9525 0.3105 0.7621 0.046 Uiso 1 1 calc R U . . .
H26C H 1.0006 0.2670 0.6830 0.046 Uiso 1 1 calc R U . . .
C25 C 0.6539(3) 0.32516(10) 0.6877(2) 0.0312(5) Uani 1 1 d . . . . .
H25A H 0.5734 0.3341 0.6352 0.047 Uiso 1 1 calc R U . . .
H25B H 0.6841 0.3571 0.7266 0.047 Uiso 1 1 calc R U . . .
H25C H 0.6169 0.2984 0.7332 0.047 Uiso 1 1 calc R U . . .
C24 C 0.7928(3) 0.30269(9) 0.63716(18) 0.0263(5) Uani 1 1 d . . . . .
C27 C 0.8619(4) 0.34832(10) 0.5764(2) 0.0375(6) Uani 1 1 d . . . . .
H27A H 0.9517 0.3353 0.5462 0.056 Uiso 1 1 calc R U . . .
H27B H 0.8903 0.3779 0.6221 0.056 Uiso 1 1 calc R U . . .
H27C H 0.7870 0.3605 0.5228 0.056 Uiso 1 1 calc R U . . .
C29 C 1.0030(3) 0.03963(10) 0.87854(19) 0.0316(5) Uani 1 1 d . . . . .
H29A H 0.9512 0.0053 0.8753 0.047 Uiso 1 1 calc R U . . .
H29B H 1.0491 0.0456 0.9474 0.047 Uiso 1 1 calc R U . . .
H29C H 1.0817 0.0398 0.8311 0.047 Uiso 1 1 calc R U . . .
C28 C 0.8865(3) 0.08453(10) 0.84950(17) 0.0248(5) Uani 1 1 d . . . . .
C31 C 0.7628(3) 0.08396(11) 0.92629(18) 0.0313(5) Uani 1 1 d . . . . .
H31A H 0.6909 0.1129 0.9103 0.047 Uiso 1 1 calc R U . . .
H31B H 0.8106 0.0887 0.9951 0.047 Uiso 1 1 calc R U . . .
H31C H 0.7091 0.0500 0.9217 0.047 Uiso 1 1 calc R U . . .
C30 C 0.9728(3) 0.13820(10) 0.85063(19) 0.0280(5) Uani 1 1 d . . . . .
H30A H 1.0570 0.1355 0.8077 0.042 Uiso 1 1 calc R U . . .
H30B H 1.0122 0.1466 0.9201 0.042 Uiso 1 1 calc R U . . .
H30C H 0.9037 0.1663 0.8248 0.042 Uiso 1 1 calc R U . . .

loop_
_atom_site_aniso_label
_atom_site_aniso_U_11
_atom_site_aniso_U_22
_atom_site_aniso_U_33
_atom_site_aniso_U_23
_atom_site_aniso_U_13
_atom_site_aniso_U_12
Mn1 0.01983(18) 0.01973(18) 0.02215(18) -0.00187(14) 0.00624(13) -0.00059(14)
C2 0.0224(11) 0.0195(11) 0.0265(11) 0.0013(9) 0.0041(9) -0.0031(9)
C7 0.0245(11) 0.0165(10) 0.0235(11) 0.0027(8) 0.0034(9) 0.0027(9)
C1 0.0222(11) 0.0178(10) 0.0198(10) -0.0010(8) 0.0029(8) -0.0015(9)
C6 0.0239(11) 0.0193(11) 0.0258(11) 0.0007(9) 0.0046(9) -0.0005(9)
C4 0.0206(11) 0.0269(12) 0.0297(12) -0.0011(10) 0.0055(9) -0.0016(9)
C3 0.0241(12) 0.0234(12) 0.0302(12) 0.0034(10) 0.0023(9) 0.0018(9)
C8 0.0273(12) 0.0201(11) 0.0262(11) 0.0019(9) 0.0032(9) 0.0006(9)
C5 0.0230(11) 0.0215(11) 0.0275(11) 0.0017(9) 0.0056(9) -0.0033(9)
C12 0.0261(12) 0.0230(11) 0.0263(11) -0.0008(9) 0.0052(9) 0.0009(9)
C10 0.0464(15) 0.0212(11) 0.0225(11) -0.0035(9) 0.0045(10) 0.0046(11)
C9 0.0354(13) 0.0225(12) 0.0251(11) -0.0004(9) -0.0027(10) -0.0020(10)
C11 0.0325(13) 0.0265(12) 0.0284(12) -0.0002(10) 0.0107(10) 0.0048(10)
B1 0.0215(12) 0.0194(12) 0.0219(12) -0.0003(10) 0.0041(10) -0.0012(10)
N5 0.0188(9) 0.0183(9) 0.0213(9) -0.0011(7) 0.0045(7) 0.0000(7)
C14 0.0205(11) 0.0166(10) 0.0270(11) -0.0019(9) 0.0073(9) -0.0020(8)
N2 0.0219(9) 0.0199(9) 0.0214(9) 0.0008(7) 0.0047(7) -0.0014(7)
C20 0.0197(11) 0.0194(10) 0.0238(10) -0.0001(9) 0.0076(8) -0.0031(9)
C15 0.0243(11) 0.0187(11) 0.0278(11) 0.0004(9) 0.0062(9) 0.0010(9)
N6 0.0182(9) 0.0208(9) 0.0221(9) 0.0001(7) 0.0049(7) -0.0010(7)
C17 0.0228(11) 0.0265(12) 0.0222(11) 0.0013(9) 0.0057(9) -0.0018(9)
C18 0.0256(12) 0.0236(12) 0.0263(12) 0.0029(9) 0.0055(9) -0.0048(9)
N4 0.0239(10) 0.0178(9) 0.0245(9) -0.0008(7) 0.0032(7) -0.0025(8)
C19 0.0182(10) 0.0176(10) 0.0255(11) -0.0007(9) 0.0048(8) -0.0004(8)
O1 0.0341(9) 0.0289(9) 0.0269(9) -0.0080(7) 0.0030(7) -0.0017(7)
O2 0.0307(10) 0.0340(10) 0.0406(10) -0.0075(8) 0.0050(8) 0.0105(8)
O3 0.0351(10) 0.0352(10) 0.0294(9) -0.0007(7) 0.0126(7) -0.0094(8)
C21 0.0226(11) 0.0261(12) 0.0253(11) -0.0055(9) 0.0043(9) 0.0004(10)
C23 0.0253(12) 0.0309(13) 0.0250(11) -0.0047(10) 0.0057(9) -0.0051(10)
C22 0.0232(12) 0.0196(11) 0.0330(13) 0.0002(10) 0.0088(10) 0.0012(9)
C26 0.0290(13) 0.0298(13) 0.0321(13) -0.0021(10) -0.0010(10) -0.0043(10)
C25 0.0348(14) 0.0246(12) 0.0339(13) -0.0066(10) 0.0023(11) -0.0004(10)
C24 0.0290(12) 0.0211(11) 0.0287(12) -0.0013(9) 0.0017(10) -0.0039(10)
C27 0.0519(18) 0.0263(13) 0.0340(13) -0.0029(11) 0.0023(12) -0.0138(12)
C29 0.0361(14) 0.0307(13) 0.0276(12) 0.0042(10) -0.0002(10) 0.0064(11)
C28 0.0268(12) 0.0259(12) 0.0217(11) 0.0002(9) 0.0014(9) -0.0005(10)
C31 0.0355(14) 0.0358(14) 0.0232(11) 0.0017(10) 0.0061(10) -0.0033(11)
C30 0.0265(12) 0.0290(12) 0.0283(12) -0.0014(10) 0.0006(9) -0.0032(10)

loop_
_atom_type_symbol
_atom_type_description
_atom_type_scat_dispersion_real
_atom_type_scat_dispersion_imag
_atom_type_scat_source
C C 0.0181 0.0091 'International Tables Vol C Tables 4.2.6.8 and 6.1.1.4'
H H 0.0000 0.0000 'International Tables Vol C Tables 4.2.6.8 and 6.1.1.4'
B B 0.0090 0.0039 'International Tables Vol C Tables 4.2.6.8 and 6.1.1.4'
N N 0.0311 0.0180 'International Tables Vol C Tables 4.2.6.8 and 6.1.1.4'
O O 0.0492 0.0322 'International Tables Vol C Tables 4.2.6.8 and 6.1.1.4'
Mn Mn -0.5299 2.8052 'International Tables Vol C Tables 4.2.6.8 and 6.1.1.4'

loop_
_geom_angle_atom_site_label_1
_geom_angle_atom_site_label_2
_geom_angle_atom_site_label_3
_geom_angle
_geom_angle_site_symmetry_1
_geom_angle_site_symmetry_3
_geom_angle_publ_flag
C22 Mn1 C21 87.15(10) . . ?
C22 Mn1 C23 88.45(10) . . ?
C21 Mn1 C23 91.87(10) . . ?
C22 Mn1 C20 101.40(10) . . ?
C21 Mn1 C20 90.82(9) . . ?
C23 Mn1 C20 169.90(10) . . ?
C22 Mn1 C19 102.96(10) . . ?
C21 Mn1 C19 169.53(9) . . ?
C23 Mn1 C19 91.15(10) . . ?
C20 Mn1 C19 84.54(8) . . ?
C22 Mn1 C1 176.72(9) . . ?
C21 Mn1 C1 90.12(9) . . ?
C23 Mn1 C1 89.81(9) . . ?
C20 Mn1 C1 80.45(8) . . ?
C19 Mn1 C1 79.86(8) . . ?
C3 C2 C1 122.3(2) . . ?
C8 C7 C12 116.4(2) . . ?
C8 C7 B1 121.9(2) . . ?
C12 C7 B1 121.7(2) . . ?
C2 C1 C6 115.9(2) . . ?
C2 C1 B1 122.39(19) . . ?
C6 C1 B1 120.73(19) . . ?
C2 C1 Mn1 98.39(13) . . ?
C6 C1 Mn1 97.43(14) . . ?
B1 C1 Mn1 84.65(13) . . ?
C5 C6 C1 122.2(2) . . ?
C3 C4 C5 119.9(2) . . ?
C2 C3 C4 119.7(2) . . ?
C9 C8 C7 122.0(2) . . ?
C6 C5 C4 120.0(2) . . ?
C11 C12 C7 121.9(2) . . ?
C11 C10 C9 119.4(2) . . ?
C10 C9 C8 120.2(2) . . ?
C10 C11 C12 120.1(2) . . ?
N5 B1 N6 105.60(18) . . ?
N5 B1 C1 107.45(17) . . ?
N6 B1 C1 107.65(18) . . ?
N5 B1 C7 110.17(18) . . ?
N6 B1 C7 111.81(18) . . ?
C1 B1 C7 113.74(19) . . ?
C20 N5 C14 110.49(18) . . ?
C20 N5 B1 119.50(18) . . ?
C14 N5 B1 129.98(18) . . ?
C15 C14 N5 107.35(19) . . ?
C20 N2 C15 109.24(18) . . ?
C20 N2 C28 126.76(18) . . ?
C15 N2 C28 123.51(19) . . ?
N5 C20 N2 105.60(18) . . ?
N5 C20 Mn1 111.02(15) . . ?
N2 C20 Mn1 142.56(16) . . ?
C14 C15 N2 107.26(19) . . ?
C19 N6 C17 110.03(18) . . ?
C19 N6 B1 119.66(17) . . ?
C17 N6 B1 130.31(18) . . ?
C18 C17 N6 107.5(2) . . ?
C17 C18 N4 107.62(19) . . ?
C19 N4 C18 109.12(18) . . ?
C19 N4 C24 127.86(18) . . ?
C18 N4 C24 122.60(18) . . ?
N6 C19 N4 105.69(18) . . ?
N6 C19 Mn1 111.00(14) . . ?
N4 C19 Mn1 142.78(16) . . ?
O3 C21 Mn1 176.2(2) . . ?
O2 C23 Mn1 176.5(2) . . ?
O1 C22 Mn1 174.9(2) . . ?
N4 C24 C26 108.70(19) . . ?
N4 C24 C27 109.55(19) . . ?
C26 C24 C27 108.8(2) . . ?
N4 C24 C25 109.85(19) . . ?
C26 C24 C25 111.6(2) . . ?
C27 C24 C25 108.3(2) . . ?
N2 C28 C30 108.09(18) . . ?
N2 C28 C29 109.62(18) . . ?
C30 C28 C29 108.3(2) . . ?
N2 C28 C31 109.99(19) . . ?
C30 C28 C31 112.1(2) . . ?
C29 C28 C31 108.7(2) . . ?

loop_
_geom_bond_atom_site_label_1
_geom_bond_atom_site_label_2
_geom_bond_distance
_geom_bond_site_symmetry_2
_geom_bond_publ_flag
Mn1 C22 1.757(2) . ?
Mn1 C21 1.819(2) . ?
Mn1 C23 1.827(3) . ?
Mn1 C20 2.069(2) . ?
Mn1 C19 2.074(2) . ?
Mn1 C1 2.618(2) . ?
C2 C3 1.384(3) . ?
C2 C1 1.412(3) . ?
C7 C8 1.399(3) . ?
C7 C12 1.403(3) . ?
C7 B1 1.617(3) . ?
C1 C6 1.412(3) . ?
C1 B1 1.615(3) . ?
C6 C5 1.383(3) . ?
C4 C3 1.387(3) . ?
C4 C5 1.387(3) . ?
C8 C9 1.391(3) . ?
C12 C11 1.395(3) . ?
C10 C11 1.382(4) . ?
C10 C9 1.384(4) . ?
B1 N5 1.570(3) . ?
B1 N6 1.574(3) . ?
N5 C20 1.355(3) . ?
N5 C14 1.377(3) . ?
C14 C15 1.346(3) . ?
N2 C20 1.370(3) . ?
N2 C15 1.394(3) . ?
N2 C28 1.504(3) . ?
N6 C19 1.361(3) . ?
N6 C17 1.381(3) . ?
C17 C18 1.338(3) . ?
C18 N4 1.393(3) . ?
N4 C19 1.369(3) . ?
N4 C24 1.503(3) . ?
O1 C22 1.161(3) . ?
O2 C23 1.150(3) . ?
O3 C21 1.151(3) . ?
C26 C24 1.522(3) . ?
C25 C24 1.528(3) . ?
C24 C27 1.528(3) . ?
C29 C28 1.527(3) . ?
C28 C30 1.523(3) . ?
C28 C31 1.529(3) . ?
